data_4126847
loop_
_publ_author_name
'Zhang, Bin'
'Baker, Peter J.'
'Zhang, Yan'
'Wang, Dongwei'
'Wang, Zheming'
'Su, Shaokui'
'Zhu, Daoben'
'Pratt, Francis L.'

_publ_section_title
;
 A Quantum Spin Liquid from a Three-Dimensional Copper-Oxalate-Framework.
;
_journal_name_full 'Journal of the American Chemical Society'
_journal_paper_doi 10.1021/jacs.7b11179
_journal_year 2017
_chemical_formula_sum 'C18 H32 Cu2 N2 O12'
_chemical_formula_weight 595.53
_space_group_crystal_system monoclinic
_space_group_IT_number 14
_space_group_name_Hall '-P 2ybc'
_space_group_name_H-M_alt 'P 1 21/c 1'
_symmetry_space_group_name_Hall '-P 2ybc'
_symmetry_space_group_name_H-M 'P 1 21/c 1'
_atom_sites_solution_hydrogens geom
_audit_creation_method SHELXL-2014/7
_cell_angle_alpha 90
_cell_angle_beta 107.5780(10)
_cell_angle_gamma 90
_cell_formula_units_Z 4
_cell_length_a 8.69870(10)
_cell_length_b 34.1408(4)
_cell_length_c 8.60810(10)
_cell_measurement_reflns_used 34980
_cell_measurement_temperature 135(2)
_cell_measurement_theta_max 27.485
_cell_measurement_theta_min 3.395
_cell_volume 2437.07(5)
_computing_structure_refinement 'SHELXL-2014/7 (Sheldrick, 2014)'
_diffrn_ambient_temperature 135(2)
_diffrn_measured_fraction_theta_full 0.990
_diffrn_measured_fraction_theta_max 0.982
_diffrn_radiation_type MoK\a
_diffrn_radiation_wavelength 0.71073
_diffrn_reflns_av_R_equivalents 0.0368
_diffrn_reflns_av_unetI/netI 0.0268
_diffrn_reflns_Laue_measured_fraction_full 0.990
_diffrn_reflns_Laue_measured_fraction_max 0.982
_diffrn_reflns_limit_h_max 11
_diffrn_reflns_limit_h_min -11
_diffrn_reflns_limit_k_max 44
_diffrn_reflns_limit_k_min -44
_diffrn_reflns_limit_l_max 11
_diffrn_reflns_limit_l_min -11
_diffrn_reflns_number 27882
_diffrn_reflns_point_group_measured_fraction_full 0.990
_diffrn_reflns_point_group_measured_fraction_max 0.982
_diffrn_reflns_theta_full 25.242
_diffrn_reflns_theta_max 27.540
_diffrn_reflns_theta_min 3.423
_exptl_absorpt_coefficient_mu 1.808
_exptl_crystal_colour blue
_exptl_crystal_density_diffrn 1.623
_exptl_crystal_description diamond
_exptl_crystal_F_000 1232
_exptl_crystal_size_max 0.480
_exptl_crystal_size_mid 0.350
_exptl_crystal_size_min 0.220
_refine_diff_density_max 0.818
_refine_diff_density_min -0.349
_refine_diff_density_rms 0.063
_refine_ls_extinction_coef 0.0026(4)
_refine_ls_extinction_expression Fc^*^=kFc[1+0.001xFc^2^\l^3^/sin(2\q)]^-1/4^
_refine_ls_extinction_method 'SHELXL-2014/7 (Sheldrick 2014'
_refine_ls_goodness_of_fit_ref 1.070
_refine_ls_hydrogen_treatment constr
_refine_ls_matrix_type full
_refine_ls_number_parameters 318
_refine_ls_number_reflns 5518
_refine_ls_number_restraints 0
_refine_ls_restrained_S_all 1.070
_refine_ls_R_factor_all 0.0364
_refine_ls_R_factor_gt 0.0301
_refine_ls_shift/su_max 0.001
_refine_ls_shift/su_mean 0.000
_refine_ls_structure_factor_coef Fsqd
_refine_ls_weighting_details 'w=1/[\s^2^(Fo^2^)+(0.0315P)^2^+2.2421P] where P=(Fo^2^+2Fc^2^)/3'
_refine_ls_weighting_scheme calc
_refine_ls_wR_factor_gt 0.0771
_refine_ls_wR_factor_ref 0.0793
_reflns_Friedel_coverage 0.000
_reflns_number_gt 4832
_reflns_number_total 5518
_reflns_threshold_expression 'I > 2\s(I)'
_cod_data_source_file CCDC1537587-135K.cif
_cod_data_source_block 135K
_cod_database_code 4126847
_shelx_shelxl_version_number 2014/7
_shelx_space_group_comment
;
The symmetry employed for this shelxl refinement is uniquely defined
by the following loop, which should always be used as a source of
symmetry information in preference to the above space-group names.
They are only intended as comments.
;
_shelx_estimated_absorpt_t_min 0.477
_shelx_estimated_absorpt_t_max 0.692

loop_
_space_group_symop_operation_xyz
'x, y, z'
'-x, y+1/2, -z+1/2'
'-x, -y, -z'
'x, -y-1/2, z-1/2'

loop_
_atom_site_label
_atom_site_type_symbol
_atom_site_fract_x
_atom_site_fract_y
_atom_site_fract_z
_atom_site_U_iso_or_equiv
_atom_site_adp_type
_atom_site_occupancy
_atom_site_site_symmetry_order
_atom_site_calc_flag
_atom_site_refinement_flags_posn
_atom_site_refinement_flags_adp
_atom_site_refinement_flags_occupancy
_atom_site_disorder_assembly
_atom_site_disorder_group
Cu1 Cu 0.74864(3) 0.20347(2) 0.48079(3) 0.01719(8) Uani 1 1 d . . . . .
Cu2 Cu 0.73786(3) 0.04553(2) 0.49831(3) 0.01666(8) Uani 1 1 d . . . . .
O1 O 0.89569(17) 0.15350(4) 0.61058(16) 0.0193(3) Uani 1 1 d . . . . .
O2 O 0.84819(17) 0.08994(4) 0.62824(16) 0.0196(3) Uani 1 1 d . . . . .
O3 O 0.62075(18) 0.16010(4) 0.35884(17) 0.0224(3) Uani 1 1 d . . . . .
O4 O 0.61146(17) 0.09515(4) 0.33749(17) 0.0222(3) Uani 1 1 d . . . . .
O5 O 0.62359(17) 0.20582(4) 0.64187(17) 0.0210(3) Uani 1 1 d . . . . .
O6 O 0.58668(18) 0.24811(4) 0.82436(18) 0.0262(3) Uani 1 1 d . . . . .
O7 O 0.87411(17) 0.24625(4) 0.61525(17) 0.0221(3) Uani 1 1 d . . . . .
O8 O 0.85792(18) 0.28752(4) 0.80976(17) 0.0222(3) Uani 1 1 d . . . . .
O9 O 0.90586(17) 0.04080(4) 0.38504(17) 0.0196(3) Uani 1 1 d . . . . .
O10 O 1.08850(18) 0.00016(4) 0.34263(17) 0.0242(3) Uani 1 1 d . . . . .
O11 O 0.56970(17) 0.04222(4) 0.61270(17) 0.0202(3) Uani 1 1 d . . . . .
O12 O 0.37848(17) 0.00003(4) 0.62780(17) 0.0213(3) Uani 1 1 d . . . . .
C1 C 0.8178(2) 0.12323(5) 0.5622(2) 0.0159(4) Uani 1 1 d . . . . .
C2 C 0.6695(2) 0.12595(6) 0.4053(2) 0.0173(4) Uani 1 1 d . . . . .
C3 C 0.8104(2) 0.25863(6) 0.7193(2) 0.0181(4) Uani 1 1 d . . . . .
C4 C 0.6599(2) 0.23615(6) 0.7323(2) 0.0186(4) Uani 1 1 d . . . . .
C5 C 0.9999(2) 0.01136(6) 0.4212(2) 0.0175(4) Uani 1 1 d . . . . .
C6 C 0.4850(2) 0.01226(6) 0.5695(2) 0.0174(4) Uani 1 1 d . . . . .
N1 N 0.8972(2) 0.08000(5) 0.0985(2) 0.0255(4) Uani 1 1 d . . . . .
H1 H 0.9136 0.0661 0.2046 0.031 Uiso 1 1 calc R U . . .
C7 C 0.9017(3) 0.12312(6) 0.1360(3) 0.0315(5) Uani 1 1 d . . . . .
H7A H 1.0011 0.1288 0.2259 0.038 Uiso 1 1 calc R U . . .
H7B H 0.8086 0.1296 0.1747 0.038 Uiso 1 1 calc R U . . .
C8 C 0.8976(4) 0.14930(7) -0.0067(3) 0.0366(6) Uani 1 1 d . . . . .
H8A H 0.9009 0.1768 0.0272 0.055 Uiso 1 1 calc R U . . .
H8B H 0.9910 0.1437 -0.0442 0.055 Uiso 1 1 calc R U . . .
H8C H 0.7982 0.1445 -0.0955 0.055 Uiso 1 1 calc R U . . .
C9 C 1.0302(3) 0.06662(7) 0.0338(3) 0.0318(5) Uani 1 1 d . . . . .
H9A H 1.0139 0.0783 -0.0752 0.038 Uiso 1 1 calc R U . . .
H9B H 1.0240 0.0378 0.0207 0.038 Uiso 1 1 calc R U . . .
C10 C 1.1955(3) 0.07747(8) 0.1421(4) 0.0449(7) Uani 1 1 d . . . . .
H10A H 1.2770 0.0680 0.0935 0.067 Uiso 1 1 calc R U . . .
H10B H 1.2036 0.1060 0.1536 0.067 Uiso 1 1 calc R U . . .
H10C H 1.2137 0.0655 0.2496 0.067 Uiso 1 1 calc R U . . .
C11 C 0.7331(3) 0.06830(8) -0.0084(3) 0.0348(6) Uani 1 1 d . . . . .
H11C H 0.6503 0.0811 0.0318 0.042 Uiso 1 1 calc R U . . .
H11D H 0.7190 0.0779 -0.1205 0.042 Uiso 1 1 calc R U . . .
C12 C 0.7067(4) 0.02501(9) -0.0134(3) 0.0482(7) Uani 1 1 d . . . . .
H12D H 0.5981 0.0191 -0.0847 0.072 Uiso 1 1 calc R U . . .
H12E H 0.7867 0.0122 -0.0555 0.072 Uiso 1 1 calc R U . . .
H12F H 0.7180 0.0154 0.0968 0.072 Uiso 1 1 calc R U . . .
N2 N 0.3395(2) 0.17097(5) 0.6498(2) 0.0259(4) Uani 1 1 d . . . . .
H2 H 0.4412 0.1856 0.6581 0.031 Uiso 1 1 calc R U . . .
C13 C 0.2936(3) 0.18127(7) 0.7985(3) 0.0342(5) Uani 1 1 d . . . . .
H13A H 0.1892 0.1687 0.7916 0.041 Uiso 1 1 calc R U . . .
H13B H 0.2786 0.2100 0.8013 0.041 Uiso 1 1 calc R U . . .
C14 C 0.4177(4) 0.16864(11) 0.9551(3) 0.0587(9) Uani 1 1 d . . . . .
H14A H 0.3812 0.1761 1.0481 0.088 Uiso 1 1 calc R U . . .
H14B H 0.4313 0.1402 0.9545 0.088 Uiso 1 1 calc R U . . .
H14C H 0.5209 0.1814 0.9642 0.088 Uiso 1 1 calc R U . . .
C15 C 0.3771(3) 0.12856(7) 0.6370(4) 0.0409(6) Uani 1 1 d . . . . .
H15A H 0.4731 0.1217 0.7291 0.049 Uiso 1 1 calc R U . . .
H15B H 0.4054 0.1245 0.5350 0.049 Uiso 1 1 calc R U . . .
C16 C 0.2416(3) 0.10087(7) 0.6377(4) 0.0474(7) Uani 1 1 d . . . . .
H16A H 0.2758 0.0738 0.6289 0.071 Uiso 1 1 calc R U . . .
H16B H 0.2144 0.1040 0.7395 0.071 Uiso 1 1 calc R U . . .
H16C H 0.1467 0.1068 0.5451 0.071 Uiso 1 1 calc R U . . .
C17 C 0.2149(3) 0.18639(10) 0.5010(3) 0.0479(8) Uani 1 1 d . . . . .
H17A H 0.1228 0.1679 0.4750 0.057 Uiso 0.612(7) 1 calc R U P A 1
H17B H 0.1753 0.2115 0.5316 0.057 Uiso 0.612(7) 1 calc R U P A 1
H17C H 0.2127 0.1690 0.4084 0.057 Uiso 0.388(7) 1 calc R U P A 2
H17D H 0.1082 0.1844 0.5194 0.057 Uiso 0.388(7) 1 calc R U P A 2
C181 C 0.2545(5) 0.19294(13) 0.3549(5) 0.0344(12) Uani 0.612(7) 1 d . . P A 1
H18A H 0.1596 0.2029 0.2709 0.052 Uiso 0.612(7) 1 calc R U P A 1
H18B H 0.3420 0.2121 0.3749 0.052 Uiso 0.612(7) 1 calc R U P A 1
H18C H 0.2892 0.1683 0.3179 0.052 Uiso 0.612(7) 1 calc R U P A 1
C182 C 0.2336(8) 0.2235(2) 0.4565(10) 0.050(3) Uani 0.388(7) 1 d . . P A 2
H18D H 0.1455 0.2301 0.3585 0.074 Uiso 0.388(7) 1 calc R U P A 2
H18E H 0.2319 0.2413 0.5450 0.074 Uiso 0.388(7) 1 calc R U P A 2
H18F H 0.3369 0.2259 0.4336 0.074 Uiso 0.388(7) 1 calc R U P A 2

loop_
_atom_site_aniso_label
_atom_site_aniso_U_11
_atom_site_aniso_U_22
_atom_site_aniso_U_33
_atom_site_aniso_U_23
_atom_site_aniso_U_13
_atom_site_aniso_U_12
Cu1 0.02010(14) 0.01343(13) 0.01896(13) -0.00042(8) 0.00727(10) -0.00097(9)
Cu2 0.01855(14) 0.01347(13) 0.01885(13) -0.00044(8) 0.00698(10) -0.00190(9)
O1 0.0201(7) 0.0152(7) 0.0216(7) -0.0007(5) 0.0050(6) -0.0038(6)
O2 0.0213(7) 0.0164(7) 0.0193(7) 0.0021(5) 0.0034(6) -0.0014(6)
O3 0.0249(8) 0.0169(7) 0.0214(7) -0.0004(5) 0.0009(6) 0.0020(6)
O4 0.0239(8) 0.0172(7) 0.0223(7) -0.0025(5) 0.0024(6) -0.0025(6)
O5 0.0211(7) 0.0192(7) 0.0243(7) -0.0034(6) 0.0092(6) -0.0054(6)
O6 0.0253(8) 0.0270(8) 0.0308(8) -0.0059(6) 0.0150(7) -0.0028(6)
O7 0.0228(8) 0.0204(7) 0.0262(7) -0.0034(6) 0.0120(6) -0.0056(6)
O8 0.0263(8) 0.0189(7) 0.0222(7) -0.0038(6) 0.0084(6) -0.0058(6)
O9 0.0199(7) 0.0177(7) 0.0215(7) 0.0055(5) 0.0068(6) 0.0015(5)
O10 0.0273(8) 0.0260(8) 0.0232(7) 0.0048(6) 0.0135(6) 0.0041(6)
O11 0.0216(7) 0.0166(7) 0.0235(7) -0.0044(5) 0.0083(6) -0.0045(6)
O12 0.0232(8) 0.0208(7) 0.0231(7) -0.0041(6) 0.0116(6) -0.0049(6)
C1 0.0157(9) 0.0172(9) 0.0171(8) -0.0001(7) 0.0085(7) -0.0008(7)
C2 0.0183(10) 0.0188(10) 0.0164(9) -0.0005(7) 0.0075(8) -0.0005(8)
C3 0.0183(10) 0.0157(9) 0.0198(9) 0.0014(7) 0.0050(8) -0.0007(7)
C4 0.0176(10) 0.0177(10) 0.0199(9) 0.0017(7) 0.0049(8) -0.0003(7)
C5 0.0193(10) 0.0162(9) 0.0162(9) 0.0016(7) 0.0039(8) -0.0026(8)
C6 0.0181(10) 0.0164(9) 0.0173(9) 0.0007(7) 0.0046(8) 0.0006(8)
N1 0.0303(10) 0.0259(10) 0.0194(8) 0.0051(7) 0.0064(7) -0.0045(8)
C7 0.0478(15) 0.0270(12) 0.0229(10) -0.0006(8) 0.0154(10) -0.0011(10)
C8 0.0603(17) 0.0221(12) 0.0334(12) 0.0034(9) 0.0232(12) 0.0025(11)
C9 0.0389(14) 0.0256(12) 0.0331(12) 0.0032(9) 0.0141(11) 0.0020(10)
C10 0.0344(14) 0.0399(15) 0.0603(18) 0.0108(13) 0.0143(13) -0.0021(12)
C11 0.0326(13) 0.0391(14) 0.0281(12) 0.0039(9) 0.0023(10) -0.0040(10)
C12 0.0533(17) 0.0488(17) 0.0337(13) 0.0049(11) -0.0001(12) -0.0198(14)
N2 0.0177(9) 0.0302(10) 0.0295(9) 0.0041(7) 0.0066(7) -0.0052(7)
C13 0.0332(13) 0.0364(13) 0.0357(12) -0.0030(10) 0.0145(11) -0.0093(11)
C14 0.058(2) 0.080(2) 0.0331(14) 0.0088(14) 0.0055(13) -0.0263(17)
C15 0.0251(13) 0.0337(14) 0.0680(18) -0.0046(12) 0.0201(13) -0.0004(10)
C16 0.0352(14) 0.0237(13) 0.090(2) -0.0063(13) 0.0288(15) -0.0034(11)
C17 0.0341(14) 0.063(2) 0.0362(14) 0.0198(13) -0.0053(11) -0.0199(13)
C181 0.027(2) 0.044(3) 0.030(2) 0.0059(17) 0.0061(16) -0.0072(17)
C182 0.027(4) 0.048(5) 0.062(5) 0.031(4) -0.004(3) -0.012(3)

loop_
_atom_type_symbol
_atom_type_description
_atom_type_scat_dispersion_real
_atom_type_scat_dispersion_imag
_atom_type_scat_source
C C 0.0033 0.0016 'International Tables Vol C Tables 4.2.6.8 and 6.1.1.4'
H H 0.0000 0.0000 'International Tables Vol C Tables 4.2.6.8 and 6.1.1.4'
N N 0.0061 0.0033 'International Tables Vol C Tables 4.2.6.8 and 6.1.1.4'
O O 0.0106 0.0060 'International Tables Vol C Tables 4.2.6.8 and 6.1.1.4'
Cu Cu 0.3201 1.2651 'International Tables Vol C Tables 4.2.6.8 and 6.1.1.4'

loop_
_geom_angle_atom_site_label_1
_geom_angle_atom_site_label_2
_geom_angle_atom_site_label_3
_geom_angle
_geom_angle_site_symmetry_1
_geom_angle_site_symmetry_3
O3 Cu1 O7 176.62(6) . .
O3 Cu1 O8 92.36(6) . 4_565
O7 Cu1 O8 90.93(6) . 4_565
O3 Cu1 O5 93.55(6) . .
O7 Cu1 O5 83.36(6) . .
O8 Cu1 O5 168.21(6) 4_565 .
O3 Cu1 O1 80.58(6) . .
O7 Cu1 O1 98.10(6) . .
O8 Cu1 O1 99.13(5) 4_565 .
O5 Cu1 O1 91.90(5) . .
O3 Cu1 O6 94.63(6) . 4_565
O7 Cu1 O6 86.82(6) . 4_565
O8 Cu1 O6 78.68(5) 4_565 4_565
O5 Cu1 O6 90.67(6) . 4_565
O1 Cu1 O6 174.69(5) . 4_565
O2 Cu2 O12 177.90(6) . 3_656
O2 Cu2 O9 92.11(6) . .
O12 Cu2 O9 89.83(6) 3_656 .
O2 Cu2 O11 93.90(6) . .
O12 Cu2 O11 84.10(6) 3_656 .
O9 Cu2 O11 172.11(6) . .
O2 Cu2 O4 80.36(5) . .
O12 Cu2 O4 100.32(6) 3_656 .
O9 Cu2 O4 93.11(5) . .
O11 Cu2 O4 92.94(6) . .
O2 Cu2 O10 93.69(6) . 3_756
O12 Cu2 O10 85.95(6) 3_656 3_756
O9 Cu2 O10 77.91(5) . 3_756
O11 Cu2 O10 96.58(5) . 3_756
O4 Cu2 O10 169.11(5) . 3_756
C1 O1 Cu1 107.37(12) . .
C1 O2 Cu2 116.13(12) . .
C2 O3 Cu1 116.53(13) . .
C2 O4 Cu2 107.23(12) . .
C4 O5 Cu1 111.58(12) . .
C4 O6 Cu1 105.63(13) . 4_566
C3 O7 Cu1 112.38(13) . .
C3 O8 Cu1 116.06(13) . 4_566
C5 O9 Cu2 117.13(12) . .
C5 O10 Cu2 106.87(12) . 3_756
C6 O11 Cu2 110.71(12) . .
C6 O12 Cu2 111.01(12) . 3_656
O1 C1 O2 125.54(18) . .
O1 C1 C2 117.79(16) . .
O2 C1 C2 116.67(16) . .
O4 C2 O3 125.91(18) . .
O4 C2 C1 118.07(16) . .
O3 C2 C1 116.02(16) . .
O8 C3 O7 125.12(18) . .
O8 C3 C4 118.30(17) . .
O7 C3 C4 116.58(17) . .
O6 C4 O5 125.64(19) . .
O6 C4 C3 119.75(18) . .
O5 C4 C3 114.61(17) . .
O10 C5 O9 125.03(17) . .
O10 C5 C5 119.1(2) . 3_756
O9 C5 C5 115.9(2) . 3_756
O11 C6 O12 126.57(18) . .
O11 C6 C6 116.8(2) . 3_656
O12 C6 C6 116.6(2) . 3_656
C9 N1 C11 112.88(18) . .
C9 N1 C7 113.86(18) . .
C11 N1 C7 110.53(19) . .
C9 N1 H1 106.3 . .
C11 N1 H1 106.3 . .
C7 N1 H1 106.3 . .
N1 C7 C8 114.32(18) . .
N1 C7 H7A 108.7 . .
C8 C7 H7A 108.7 . .
N1 C7 H7B 108.7 . .
C8 C7 H7B 108.7 . .
H7A C7 H7B 107.6 . .
C7 C8 H8A 109.5 . .
C7 C8 H8B 109.5 . .
H8A C8 H8B 109.5 . .
C7 C8 H8C 109.5 . .
H8A C8 H8C 109.5 . .
H8B C8 H8C 109.5 . .
N1 C9 C10 113.3(2) . .
N1 C9 H9A 108.9 . .
C10 C9 H9A 108.9 . .
N1 C9 H9B 108.9 . .
C10 C9 H9B 108.9 . .
H9A C9 H9B 107.7 . .
C9 C10 H10A 109.5 . .
C9 C10 H10B 109.5 . .
H10A C10 H10B 109.5 . .
C9 C10 H10C 109.5 . .
H10A C10 H10C 109.5 . .
H10B C10 H10C 109.5 . .
C12 C11 N1 113.0(2) . .
C12 C11 H11C 109.0 . .
N1 C11 H11C 109.0 . .
C12 C11 H11D 109.0 . .
N1 C11 H11D 109.0 . .
H11C C11 H11D 107.8 . .
C11 C12 H12D 109.5 . .
C11 C12 H12E 109.5 . .
H12D C12 H12E 109.5 . .
C11 C12 H12F 109.5 . .
H12D C12 H12F 109.5 . .
H12E C12 H12F 109.5 . .
C13 N2 C15 114.36(19) . .
C13 N2 C17 109.7(2) . .
C15 N2 C17 113.2(2) . .
C13 N2 H2 106.3 . .
C15 N2 H2 106.3 . .
C17 N2 H2 106.3 . .
N2 C13 C14 113.1(2) . .
N2 C13 H13A 108.9 . .
C14 C13 H13A 108.9 . .
N2 C13 H13B 108.9 . .
C14 C13 H13B 108.9 . .
H13A C13 H13B 107.8 . .
C13 C14 H14A 109.5 . .
C13 C14 H14B 109.5 . .
H14A C14 H14B 109.5 . .
C13 C14 H14C 109.5 . .
H14A C14 H14C 109.5 . .
H14B C14 H14C 109.5 . .
N2 C15 C16 114.6(2) . .
N2 C15 H15A 108.6 . .
C16 C15 H15A 108.6 . .
N2 C15 H15B 108.6 . .
C16 C15 H15B 108.6 . .
H15A C15 H15B 107.6 . .
C15 C16 H16A 109.5 . .
C15 C16 H16B 109.5 . .
H16A C16 H16B 109.5 . .
C15 C16 H16C 109.5 . .
H16A C16 H16C 109.5 . .
H16B C16 H16C 109.5 . .
C182 C17 N2 117.0(4) . .
C181 C17 N2 120.4(3) . .
C181 C17 H17A 107.2 . .
N2 C17 H17A 107.2 . .
C181 C17 H17B 107.2 . .
N2 C17 H17B 107.2 . .
H17A C17 H17B 106.9 . .
C182 C17 H17C 108.0 . .
N2 C17 H17C 108.0 . .
C182 C17 H17D 108.0 . .
N2 C17 H17D 108.0 . .
H17C C17 H17D 107.3 . .
C17 C181 H18A 109.5 . .
C17 C181 H18B 109.5 . .
H18A C181 H18B 109.5 . .
C17 C181 H18C 109.5 . .
H18A C181 H18C 109.5 . .
H18B C181 H18C 109.5 . .
C17 C182 H18D 109.5 . .
C17 C182 H18E 109.5 . .
H18D C182 H18E 109.5 . .
C17 C182 H18F 109.5 . .
H18D C182 H18F 109.5 . .
H18E C182 H18F 109.5 . .

loop_
_geom_bond_atom_site_label_1
_geom_bond_atom_site_label_2
_geom_bond_distance
_geom_bond_site_symmetry_2
Cu1 O3 1.9562(14) .
Cu1 O7 1.9751(14) .
Cu1 O8 2.0028(14) 4_565
Cu1 O5 2.0058(14) .
Cu1 O1 2.2207(14) .
Cu1 O6 2.3206(15) 4_565
Cu2 O2 1.9552(14) .
Cu2 O12 1.9896(14) 3_656
Cu2 O9 1.9932(14) .
Cu2 O11 1.9981(14) .
Cu2 O4 2.2530(14) .
Cu2 O10 2.3110(15) 3_756
O1 C1 1.237(2) .
O2 C1 1.262(2) .
O3 C2 1.263(2) .
O4 C2 1.234(2) .
O5 C4 1.276(2) .
O6 C4 1.227(2) .
O6 Cu1 2.3207(15) 4_566
O7 C3 1.260(2) .
O8 C3 1.247(2) .
O8 Cu1 2.0028(14) 4_566
O9 C5 1.274(2) .
O10 C5 1.230(2) .
O10 Cu2 2.3110(15) 3_756
O11 C6 1.250(2) .
O12 C6 1.251(2) .
O12 Cu2 1.9896(14) 3_656
C1 C2 1.564(3) .
C3 C4 1.551(3) .
C5 C5 1.562(4) 3_756
C6 C6 1.547(4) 3_656
N1 C9 1.499(3) .
N1 C11 1.500(3) .
N1 C7 1.505(3) .
N1 H1 1.0000 .
C7 C8 1.510(3) .
C7 H7A 0.9900 .
C7 H7B 0.9900 .
C8 H8A 0.9800 .
C8 H8B 0.9800 .
C8 H8C 0.9800 .
C9 C10 1.505(4) .
C9 H9A 0.9900 .
C9 H9B 0.9900 .
C10 H10A 0.9800 .
C10 H10B 0.9800 .
C10 H10C 0.9800 .
C11 C12 1.494(4) .
C11 H11C 0.9900 .
C11 H11D 0.9900 .
C12 H12D 0.9800 .
C12 H12E 0.9800 .
C12 H12F 0.9800 .
N2 C13 1.493(3) .
N2 C15 1.496(3) .
N2 C17 1.502(3) .
N2 H2 1.0000 .
C13 C14 1.513(4) .
C13 H13A 0.9900 .
C13 H13B 0.9900 .
C14 H14A 0.9800 .
C14 H14B 0.9800 .
C14 H14C 0.9800 .
C15 C16 1.513(3) .
C15 H15A 0.9900 .
C15 H15B 0.9900 .
C16 H16A 0.9800 .
C16 H16B 0.9800 .
C16 H16C 0.9800 .
C17 C182 1.346(7) .
C17 C181 1.418(5) .
C17 H17A 0.9900 .
C17 H17B 0.9900 .
C17 H17C 0.9900 .
C17 H17D 0.9900 .
C181 H18A 0.9800 .
C181 H18B 0.9800 .
C181 H18C 0.9800 .
C182 H18D 0.9800 .
C182 H18E 0.9800 .
C182 H18F 0.9800 .

loop_
_geom_hbond_atom_site_label_D
_geom_hbond_atom_site_label_H
_geom_hbond_atom_site_label_A
_geom_hbond_distance_DH
_geom_hbond_distance_HA
_geom_hbond_distance_DA
_geom_hbond_angle_DHA
_geom_hbond_site_symmetry_A
N1 H1 O9 1.00 1.80 2.787(2) 170.1 .
C9 H9A O2 0.99 2.56 3.463(3) 152.4 1_554
C11 H11D O11 0.99 2.58 3.263(3) 126.4 1_554
N2 H2 O5 1.00 1.77 2.762(2) 169.1 .
C13 H13A O1 0.99 2.61 3.481(3) 146.8 1_455
C17 H17D O1 0.99 2.45 3.382(3) 156.1 1_455
C17 H17D O8 0.99 2.56 3.171(3) 120.1 4_465
C182 H18D O8 0.98 2.48 3.150(7) 125.1 4_465
